data_2215049
loop_
_publ_author_name
'Yue Meng'
'Guang-Xiang Zhong'
'Wei-Xiao Hu'

_publ_section_title
;
 <i>N</i>-(2-Bromo-1-phenylethyl)-4-methylbenzenesulfonamide
;
_journal_coeditor_code CI2421
_journal_issue 9
_journal_name_full 'Acta Crystallographica Section E'
_journal_page_first o3744
_journal_page_last o3744
_journal_paper_doi 10.1107/S1600536807038445
_journal_volume 63
_journal_year 2007
_chemical_formula_iupac 'C15 H16 Br N O2 S'
_chemical_formula_moiety 'C15 H16 Br N O2 S'
_chemical_formula_sum 'C15 H16 Br N O2 S'
_chemical_formula_weight 354.26
_chemical_name_systematic
;
<i>N</i>-(2-Bromo-1-phenylethyl)-4-methylbenzenesulfonamide
;
_space_group_IT_number 11
_symmetry_cell_setting monoclinic
_symmetry_space_group_name_Hall '-P 2yb'
_symmetry_space_group_name_H-M 'P 1 21/m 1'
_atom_sites_solution_hydrogens geom
_atom_sites_solution_primary direct
_atom_sites_solution_secondary difmap
_audit_creation_method SHELXL-97
_cell_angle_alpha 90.00
_cell_angle_beta 97.280(2)
_cell_angle_gamma 90.00
_cell_formula_units_Z 2
_cell_length_a 7.8866(13)
_cell_length_b 9.5474(16)
_cell_length_c 10.2881(16)
_cell_measurement_reflns_used 1415
_cell_measurement_temperature 293(2)
_cell_measurement_theta_max 23.33
_cell_measurement_theta_min 2.6
_cell_volume 768.4(2)
_computing_cell_refinement 'SAINT (Bruker, 2005)'
_computing_data_collection 'SMART (Bruker, 2005)'
_computing_data_reduction SAINT
_computing_molecular_graphics 'SHELXTL (Bruker, 2005)'
_computing_publication_material SHELXL97
_computing_structure_refinement 'SHELXL97 (Sheldrick, 1997)'
_computing_structure_solution 'SIR92 (Altomare <i>et al.</i>,  1993)'
_diffrn_ambient_temperature 293(2)
_diffrn_measured_fraction_theta_full 0.988
_diffrn_measured_fraction_theta_max 0.915
_diffrn_measurement_device_type 'Bruker SMART APEXII CCD area-detector'
_diffrn_measurement_method '\f and \w'
_diffrn_radiation_monochromator graphite
_diffrn_radiation_source 'fine-focus sealed tube'
_diffrn_radiation_type MoK\a
_diffrn_radiation_wavelength 0.71073
_diffrn_reflns_av_R_equivalents 0.0214
_diffrn_reflns_av_sigmaI/netI 0.0283
_diffrn_reflns_limit_h_max 10
_diffrn_reflns_limit_h_min -9
_diffrn_reflns_limit_k_max 10
_diffrn_reflns_limit_k_min -12
_diffrn_reflns_limit_l_max 13
_diffrn_reflns_limit_l_min -13
_diffrn_reflns_number 4943
_diffrn_reflns_theta_full 28.38
_diffrn_reflns_theta_max 28.38
_diffrn_reflns_theta_min 2.00
_diffrn_standards_number 0
_exptl_absorpt_coefficient_mu 2.811
_exptl_absorpt_correction_T_max 0.56
_exptl_absorpt_correction_T_min 0.50
_exptl_absorpt_correction_type multi-scan
_exptl_absorpt_process_details '(SADABS; Sheldrick, 1996)'
_exptl_crystal_colour colourless
_exptl_crystal_density_diffrn 1.531
_exptl_crystal_density_method 'not measured'
_exptl_crystal_description Block
_exptl_crystal_F_000 360
_exptl_crystal_size_max 0.25
_exptl_crystal_size_mid 0.20
_exptl_crystal_size_min 0.20
_refine_diff_density_max 0.307
_refine_diff_density_min -0.310
_refine_ls_extinction_method none
_refine_ls_goodness_of_fit_ref 0.986
_refine_ls_hydrogen_treatment constr
_refine_ls_matrix_type full
_refine_ls_number_parameters 110
_refine_ls_number_reflns 1873
_refine_ls_number_restraints 0
_refine_ls_restrained_S_all 0.986
_refine_ls_R_factor_all 0.0688
_refine_ls_R_factor_gt 0.0374
_refine_ls_shift/su_max 0.001
_refine_ls_shift/su_mean 0.000
_refine_ls_structure_factor_coef Fsqd
_refine_ls_weighting_details 'calc w=1/[\s^2^(Fo^2^)+(0.0375P)^2^+0.4403P] where P=(Fo^2^+2Fc^2^)/3'
_refine_ls_weighting_scheme calc
_refine_ls_wR_factor_gt 0.0849
_refine_ls_wR_factor_ref 0.0975
_reflns_number_gt 1211
_reflns_number_total 1873
_reflns_threshold_expression I>2\s(I)
_cod_data_source_file ci2421.cif
_cod_data_source_block I
_cod_original_sg_symbol_H-M 'P 21/m'
_cod_database_code 2215049
_cod_database_fobs_code 2215049

loop_
_symmetry_equiv_pos_as_xyz
'x, y, z'
'-x, y+1/2, -z'
'-x, -y, -z'
'x, -y-1/2, z'

loop_
_atom_site_type_symbol
_atom_site_label
_atom_site_fract_x
_atom_site_fract_y
_atom_site_fract_z
_atom_site_U_iso_or_equiv
_atom_site_adp_type
_atom_site_calc_flag
_atom_site_refinement_flags
_atom_site_occupancy
Br Br1 0.83529(7) 0.2500 0.77727(4) 0.0852(2) Uani d S 1
S S1 0.39919(13) 0.2500 0.45965(10) 0.0614(3) Uani d S 1
O O1 0.3345(5) 0.1259(2) 0.5024(2) 0.1211(11) Uani d . 1
N N1 0.5905(5) 0.1825(4) 0.5114(4) 0.0517(10) Uani d P 0.50
H H1N 0.6121 0.0939 0.5025 0.047(14) Uiso d PR 0.50
C C1 0.3791(5) 0.2500 0.2874(3) 0.0509(9) Uani d S 1
C C2 0.3740(4) 0.1250(3) 0.2209(3) 0.0626(7) Uani d . 1
H H2 0.3767 0.0405 0.2662 0.075 Uiso calc R 1
C C3 0.3647(4) 0.1264(4) 0.0858(3) 0.0696(8) Uani d . 1
H H3 0.3601 0.0419 0.0406 0.084 Uiso calc R 1
C C4 0.3621(5) 0.2500 0.0166(4) 0.0640(11) Uani d S 1
C C5 0.3536(7) 0.2500 -0.1320(4) 0.0944(17) Uani d S 1
H H5A 0.4675 0.2500 -0.1557 0.142 Uiso d SR 1
H H5B 0.2941 0.3321 -0.1670 0.142 Uiso d PR 0.50
H H5C 0.2941 0.1679 -0.1670 0.142 Uiso d PR 0.50
C C6 0.7406(5) 0.2500 0.4975(4) 0.0647(11) Uani d S 1
H H6 0.7030 0.3453 0.5021 0.078 Uiso d PR 0.50
C C7 0.8864(6) 0.2500 0.5997(4) 0.0940(17) Uani d S 1
H H7A 0.9556 0.3319 0.5875 0.113 Uiso calc PR 0.50
H H7B 0.9556 0.1681 0.5875 0.113 Uiso calc PR 0.50
C C8 0.8036(5) 0.2500 0.3641(4) 0.0576(10) Uani d S 1
C C9 0.8369(4) 0.1261(4) 0.3045(3) 0.0771(9) Uani d . 1
H H9 0.8145 0.0414 0.3436 0.093 Uiso calc R 1
C C10 0.9037(4) 0.1267(5) 0.1866(3) 0.0924(11) Uani d . 1
H H10 0.9256 0.0424 0.1466 0.111 Uiso calc R 1
C C11 0.9375(6) 0.2500 0.1287(4) 0.0878(17) Uani d S 1
H H11 0.9836 0.2500 0.0498 0.105 Uiso calc SR 1

loop_
_atom_site_aniso_label
_atom_site_aniso_U_11
_atom_site_aniso_U_22
_atom_site_aniso_U_33
_atom_site_aniso_U_12
_atom_site_aniso_U_13
_atom_site_aniso_U_23
Br1 0.1040(4) 0.0977(4) 0.0524(3) 0.000 0.0044(2) 0.000
S1 0.0596(6) 0.0699(7) 0.0578(5) 0.000 0.0197(5) 0.000
O1 0.243(3) 0.0521(14) 0.0787(15) -0.0046(18) 0.0605(18) 0.0099(12)
N1 0.064(3) 0.038(2) 0.055(2) 0.003(2) 0.014(2) 0.0030(18)
C1 0.047(2) 0.048(2) 0.058(2) 0.000 0.0100(16) 0.000
C2 0.0691(18) 0.0509(17) 0.0686(17) 0.0065(14) 0.0116(14) 0.0017(14)
C3 0.0711(19) 0.068(2) 0.0700(18) 0.0048(16) 0.0116(15) -0.0138(16)
C4 0.049(2) 0.085(3) 0.059(2) 0.000 0.0116(18) 0.000
C5 0.086(4) 0.134(5) 0.065(3) 0.000 0.014(2) 0.000
C6 0.059(3) 0.080(3) 0.056(2) 0.000 0.0103(19) 0.000
C7 0.079(3) 0.151(5) 0.052(2) 0.000 0.010(2) 0.000
C8 0.050(2) 0.072(3) 0.051(2) 0.000 0.0069(16) 0.000
C9 0.086(2) 0.078(2) 0.0699(19) -0.0067(18) 0.0212(17) -0.0076(17)
C10 0.085(2) 0.118(3) 0.078(2) 0.000(2) 0.0223(18) -0.033(2)
C11 0.058(3) 0.155(6) 0.051(2) 0.000 0.011(2) 0.000

loop_
_atom_type_symbol
_atom_type_description
_atom_type_scat_dispersion_real
_atom_type_scat_dispersion_imag
_atom_type_scat_source
C C 0.0033 0.0016 'International Tables Vol C Tables 4.2.6.8 and 6.1.1.4'
H H 0.0000 0.0000 'International Tables Vol C Tables 4.2.6.8 and 6.1.1.4'
N N 0.0061 0.0033 'International Tables Vol C Tables 4.2.6.8 and 6.1.1.4'
O O 0.0106 0.0060 'International Tables Vol C Tables 4.2.6.8 and 6.1.1.4'
S S 0.1246 0.1234 'International Tables Vol C Tables 4.2.6.8 and 6.1.1.4'
Br Br -0.2901 2.4595 'International Tables Vol C Tables 4.2.6.8 and 6.1.1.4'

loop_
_geom_angle_atom_site_label_1
_geom_angle_atom_site_label_2
_geom_angle_atom_site_label_3
_geom_angle_site_symmetry_1
_geom_angle_site_symmetry_3
_geom_angle
O1 S1 O1 4_565 . 117.9(2)
O1 S1 N1 4_565 4_565 85.6(2)
O1 S1 N1 . 4_565 125.8(2)
O1 S1 N1 4_565 . 125.8(2)
O1 S1 N1 . . 85.6(2)
O1 S1 C1 4_565 . 109.29(12)
O1 S1 C1 . . 109.29(12)
N1 S1 C1 4_565 . 106.52(18)
N1 S1 C1 . . 106.52(18)
N1 N1 C6 4_565 . 61.97(19)
N1 N1 S1 4_565 . 67.23(15)
C6 N1 S1 . . 123.0(3)
N1 N1 H1N 4_565 . 166.5
C6 N1 H1N . . 105.3
S1 N1 H1N . . 121.6
C2 C1 C2 . 4_565 120.6(3)
C2 C1 S1 . . 119.67(17)
C2 C1 S1 4_565 . 119.67(17)
C1 C2 C3 . . 119.1(3)
C1 C2 H2 . . 120.4
C3 C2 H2 . . 120.4
C4 C3 C2 . . 121.6(3)
C4 C3 H3 . . 119.2
C2 C3 H3 . . 119.2
C3 C4 C3 4_565 . 117.9(4)
C3 C4 C5 4_565 . 121.03(19)
C3 C4 C5 . . 121.03(19)
C4 C5 H5A . . 109.3
C4 C5 H5B . . 109.5
H5A C5 H5B . . 109.5
C4 C5 H5C . . 109.5
H5A C5 H5C . . 109.5
H5B C5 H5C . . 109.5
N1 C6 N1 . 4_565 56.1(4)
N1 C6 C7 . . 122.5(3)
N1 C6 C7 4_565 . 122.5(3)
N1 C6 C8 . . 118.7(3)
N1 C6 C8 4_565 . 118.7(3)
C7 C6 C8 . . 109.5(3)
N1 C6 H6 . . 99.5
C7 C6 H6 . . 100.6
C8 C6 H6 . . 100.6
C6 C7 Br1 . . 116.4(3)
C6 C7 H7A . . 108.2
Br1 C7 H7A . . 108.2
C6 C7 H7B . . 108.2
Br1 C7 H7B . . 108.2
H7A C7 H7B . . 107.3
C9 C8 C9 4_565 . 119.0(4)
C9 C8 C6 4_565 . 120.44(19)
C9 C8 C6 . . 120.44(19)
C8 C9 C10 . . 120.2(4)
C8 C9 H9 . . 119.9
C10 C9 H9 . . 119.9
C11 C10 C9 . . 120.4(4)
C11 C10 H10 . . 119.8
C9 C10 H10 . . 119.8
C10 C11 C10 4_565 . 119.8(4)
C10 C11 H11 4_565 . 120.1
C10 C11 H11 . . 120.1

loop_
_geom_bond_atom_site_label_1
_geom_bond_atom_site_label_2
_geom_bond_site_symmetry_2
_geom_bond_distance
Br1 C7 . 1.920(4)
S1 O1 4_565 1.384(2)
S1 O1 . 1.384(2)
S1 N1 4_565 1.665(4)
S1 N1 . 1.665(4)
S1 C1 . 1.759(4)
N1 N1 4_565 1.289(8)
N1 C6 . 1.371(5)
N1 H1N . 0.87
C1 C2 . 1.374(3)
C1 C2 4_565 1.374(3)
C2 C3 . 1.382(4)
C2 H2 . 0.93
C3 C4 . 1.377(4)
C3 H3 . 0.93
C4 C3 4_565 1.377(4)
C4 C5 . 1.522(6)
C5 H5A . 0.96
C5 H5B . 0.96
C5 H5C . 0.96
C6 N1 4_565 1.371(5)
C6 C7 . 1.457(6)
C6 C8 . 1.518(5)
C6 H6 . 0.96
C7 H7A . 0.97
C7 H7B . 0.97
C8 C9 4_565 1.373(4)
C8 C9 . 1.373(4)
C9 C10 . 1.383(4)
C9 H9 . 0.93
C10 C11 . 1.361(5)
C10 H10 . 0.93
C11 C10 4_565 1.361(5)
C11 H11 . 0.93

loop_
_geom_hbond_atom_site_label_D
_geom_hbond_atom_site_label_H
_geom_hbond_atom_site_label_A
_geom_hbond_site_symmetry_A
_geom_hbond_distance_DH
_geom_hbond_distance_HA
_geom_hbond_distance_DA
_geom_hbond_angle_DHA
N1 H1N O1 3_656 0.87 2.14 3.010(5) 175
C11 H11 Br1 1_554 0.93 2.90 3.603(4) 134

loop_
_geom_torsion_atom_site_label_1
_geom_torsion_atom_site_label_2
_geom_torsion_atom_site_label_3
_geom_torsion_atom_site_label_4
_geom_torsion_site_symmetry_1
_geom_torsion_site_symmetry_4
_geom_torsion
O1 S1 N1 N1 4_565 4_565 -32.58(15)
O1 S1 N1 N1 . 4_565 -154.03(12)
C1 S1 N1 N1 . 4_565 97.15(9)
O1 S1 N1 C6 4_565 . -61.0(4)
O1 S1 N1 C6 . . 177.6(3)
N1 S1 N1 C6 4_565 . -28.4(4)
C1 S1 N1 C6 . . 68.8(3)
O1 S1 C1 C2 4_565 . -156.1(3)
O1 S1 C1 C2 . . -25.8(4)
N1 S1 C1 C2 4_565 . 112.8(3)
N1 S1 C1 C2 . . 65.2(3)
O1 S1 C1 C2 4_565 4_565 25.8(4)
O1 S1 C1 C2 . 4_565 156.1(3)
N1 S1 C1 C2 4_565 4_565 -65.2(3)
N1 S1 C1 C2 . 4_565 -112.8(3)
C2 C1 C2 C3 4_565 . 0.4(6)
S1 C1 C2 C3 . . -177.6(2)
C1 C2 C3 C4 . . 0.6(5)
C2 C3 C4 C3 . 4_565 -1.6(6)
C2 C3 C4 C5 . . 179.4(3)
S1 N1 C6 N1 . 4_565 29.8(4)
N1 N1 C6 C7 4_565 . 109.9(3)
S1 N1 C6 C7 . . 139.6(3)
N1 N1 C6 C8 4_565 . -107.0(3)
S1 N1 C6 C8 . . -77.2(3)
N1 C6 C7 Br1 . . -33.9(3)
N1 C6 C7 Br1 4_565 . 33.9(3)
C8 C6 C7 Br1 . . 180.0
N1 C6 C8 C9 . 4_565 124.2(3)
N1 C6 C8 C9 4_565 4_565 59.4(5)
C7 C6 C8 C9 . 4_565 -88.2(3)
N1 C6 C8 C9 . . -59.4(5)
N1 C6 C8 C9 4_565 . -124.2(3)
C7 C6 C8 C9 . . 88.2(3)
C9 C8 C9 C10 4_565 . 0.3(6)
C6 C8 C9 C10 . . -176.3(3)
C8 C9 C10 C11 . . 0.2(6)
C9 C10 C11 C10 . 4_565 -0.7(7)
